data_7006744
loop_
_publ_author_name
'Hill, Michael S.'
'Hitchcock, Peter B.'
'Mansell, Stephen M.'

_publ_section_title
;
 Racemic N-aryl bis(amidines) and bis(amidinates): on the trail of
 enantioselective organolanthanide catalysts.
;
_journal_issue 12
_journal_name_full 'Dalton transactions (Cambridge, England : 2003)'
_journal_page_first 1544
_journal_page_last 1553
_journal_paper_doi 10.1039/b513521d
_journal_year 2006
_chemical_compound_source 'synthesis as described'
_chemical_formula_moiety 'C40 H62 Li2 N4 O2, C7 H8'
_chemical_formula_sum 'C47 H70 Li2 N4 O2'
_chemical_formula_weight 736.95
_chemical_name_systematic
;
?
;
_space_group_IT_number 14
_symmetry_cell_setting monoclinic
_symmetry_Int_Tables_number 14
_symmetry_space_group_name_Hall '-P 2ybc'
_symmetry_space_group_name_H-M 'P 1 21/c 1'
_atom_sites_solution_hydrogens geom
_atom_sites_solution_primary direct
_atom_sites_solution_secondary difmap
_audit_conform_dict_location ftp://ftp.iucr.org/pub/cif_core.dic
_audit_conform_dict_name cif_core.dic
_audit_conform_dict_version 2.3
_audit_creation_date 2005-03-08T14:04:12-00:00
_audit_creation_method 'WinGX routine CIF_UPDATE'
_cell_angle_alpha 90
_cell_angle_beta 104.274(2)
_cell_angle_gamma 90
_cell_formula_units_Z 4
_cell_length_a 16.0481(7)
_cell_length_b 15.7871(6)
_cell_length_c 18.7167(7)
_cell_measurement_reflns_used 80909
_cell_measurement_temperature 173(2)
_cell_measurement_theta_max 26.022
_cell_measurement_theta_min 3.395
_cell_measurement_wavelength 0.71073
_cell_volume 4595.5(3)
_computing_cell_refinement 'HKL Scalepack (Otwinowski & Minor 1997)'
_computing_data_collection 'Collect (Nonius BV, 1997-2000)'
_computing_data_reduction 'HKL Denzo and Scalepack (Otwinowski & Minor 1997)'
_computing_molecular_graphics 'Ortep-3 for Windows (Farrugia, 1997)'
_computing_publication_material 'WinGX publication routines (Farrugia, 1999)'
_computing_structure_refinement 'SHELXL-97 (Sheldrick, 1997)'
_computing_structure_solution 'SHELXS-86 (Sheldrick, 1986)'
_diffrn_ambient_temperature 173(2)
_diffrn_detector 'CCD plate'
_diffrn_detector_area_resol_mean 9
_diffrn_measured_fraction_theta_full 0.983
_diffrn_measured_fraction_theta_max 0.983
_diffrn_measurement_device '95mm CCD camera on \k-goniostat'
_diffrn_measurement_device_type KappaCCD
_diffrn_measurement_method 'CCD rotation images, thick slices'
_diffrn_orient_matrix_type 'by Nonius Collect from scalepack cell'
_diffrn_orient_matrix_UB_11 -0.154504E-1
_diffrn_orient_matrix_UB_12 -0.308193E-1
_diffrn_orient_matrix_UB_13 0.416111E-1
_diffrn_orient_matrix_UB_21 0.451881E-1
_diffrn_orient_matrix_UB_22 -0.433321E-1
_diffrn_orient_matrix_UB_23 -0.8762E-3
_diffrn_orient_matrix_UB_31 0.430526E-1
_diffrn_orient_matrix_UB_32 0.344212E-1
_diffrn_orient_matrix_UB_33 0.361538E-1
_diffrn_radiation_monochromator graphite
_diffrn_radiation_probe x-ray
_diffrn_radiation_type MoK\a
_diffrn_radiation_wavelength 0.71073
_diffrn_reflns_av_R_equivalents 0.0899
_diffrn_reflns_av_unetI/netI 0.0758
_diffrn_reflns_limit_h_max 19
_diffrn_reflns_limit_h_min -19
_diffrn_reflns_limit_k_max 18
_diffrn_reflns_limit_k_min -19
_diffrn_reflns_limit_l_max 22
_diffrn_reflns_limit_l_min -23
_diffrn_reflns_number 36786
_diffrn_reflns_theta_full 26.11
_diffrn_reflns_theta_max 26.11
_diffrn_reflns_theta_min 3.42
_diffrn_source 'Enraf Nonius FR590'
_exptl_absorpt_coefficient_mu 0.064
_exptl_absorpt_correction_type none
_exptl_crystal_colour colourless
_exptl_crystal_density_diffrn 1.065
_exptl_crystal_density_method 'not measured'
_exptl_crystal_description prism
_exptl_crystal_F_000 1608
_exptl_crystal_size_max 0.35
_exptl_crystal_size_mid 0.3
_exptl_crystal_size_min 0.2
_refine_diff_density_max 0.497
_refine_diff_density_min -0.463
_refine_diff_density_rms 0.049
_refine_ls_extinction_method none
_refine_ls_goodness_of_fit_ref 0.999
_refine_ls_hydrogen_treatment constr
_refine_ls_matrix_type full
_refine_ls_number_parameters 482
_refine_ls_number_reflns 8984
_refine_ls_number_restraints 81
_refine_ls_restrained_S_all 1.065
_refine_ls_R_factor_all 0.1653
_refine_ls_R_factor_gt 0.1015
_refine_ls_shift/su_max 0
_refine_ls_shift/su_mean 0
_refine_ls_structure_factor_coef Fsqd
_refine_ls_weighting_details 'calc w=1/[\s^2^(Fo^2^)+(0.1158P)^2^+6.2886P] where P=(Fo^2^+2Fc^2^)/3'
_refine_ls_weighting_scheme calc
_refine_ls_wR_factor_gt 0.2397
_refine_ls_wR_factor_ref 0.2859
_reflns_number_gt 5235
_reflns_number_total 8984
_reflns_threshold_expression >2sigma(I)
_cod_data_source_file b513521d.txt
_cod_data_source_block (14)-mar705
_cod_original_sg_symbol_H-M P2(1)/c
_cod_database_code 7006744

loop_
_symmetry_equiv_pos_as_xyz
'x, y, z'
'-x, y+1/2, -z+1/2'
'-x, -y, -z'
'x, -y-1/2, z-1/2'

loop_
_atom_site_label
_atom_site_type_symbol
_atom_site_fract_x
_atom_site_fract_y
_atom_site_fract_z
_atom_site_U_iso_or_equiv
_atom_site_adp_type
_atom_site_occupancy
_atom_site_symmetry_multiplicity
_atom_site_calc_flag
_atom_site_refinement_flags
_atom_site_disorder_assembly
_atom_site_disorder_group
Li1 Li 0.2262(4) 0.0831(4) 0.4726(4) 0.0510(15) Uani 1 1 d . A .
Li2 Li 0.2415(5) 0.0618(4) 0.2480(4) 0.0548(17) Uani 1 1 d . A .
O1 O 0.17495(19) 0.10808(19) 0.55322(15) 0.0606(8) Uani 1 1 d D . .
O2 O 0.2036(2) 0.0670(3) 0.14386(17) 0.0881(12) Uani 1 1 d D . .
N1 N 0.24908(19) 0.15715(18) 0.39477(16) 0.0408(7) Uani 1 1 d . . .
N2 N 0.17215(19) 0.01034(18) 0.31114(16) 0.0422(7) Uani 1 1 d . . .
N3 N 0.3227(2) 0.14584(19) 0.30128(16) 0.0453(8) Uani 1 1 d . . .
N4 N 0.2037(2) -0.03295(19) 0.43462(16) 0.0434(7) Uani 1 1 d . . .
C1 C 0.1683(2) 0.1639(2) 0.3384(2) 0.0439(9) Uani 1 1 d . A .
H1 H 0.1814 0.1795 0.2906 0.053 Uiso 1 1 calc R . .
C2 C 0.1191(2) 0.0787(2) 0.3286(2) 0.0442(9) Uani 1 1 d . A .
H2 H 0.1039 0.0646 0.3759 0.053 Uiso 1 1 calc R . .
C3 C 0.0363(3) 0.0881(3) 0.2685(2) 0.0559(11) Uani 1 1 d . . .
H3A H 0.005 0.0335 0.2618 0.067 Uiso 1 1 calc R B .
H3B H 0.0502 0.1028 0.2214 0.067 Uiso 1 1 calc R . .
C4 C -0.0210(3) 0.1572(3) 0.2887(3) 0.0692(13) Uani 1 1 d . B .
H4A H -0.0738 0.1634 0.2484 0.083 Uiso 1 1 calc R . .
H4B H -0.0383 0.1407 0.334 0.083 Uiso 1 1 calc R . .
C5 C 0.0267(3) 0.2416(3) 0.3012(3) 0.0709(13) Uani 1 1 d . . .
H5A H -0.0096 0.2844 0.3177 0.085 Uiso 1 1 calc R B .
H5B H 0.0378 0.2614 0.2542 0.085 Uiso 1 1 calc R . .
C6 C 0.1119(3) 0.2331(3) 0.3591(2) 0.0564(11) Uani 1 1 d . A .
H6A H 0.1004 0.2194 0.4074 0.068 Uiso 1 1 calc R . .
H6B H 0.1429 0.2878 0.364 0.068 Uiso 1 1 calc R . .
C7 C 0.3204(2) 0.1560(2) 0.3731(2) 0.0420(9) Uani 1 1 d . A .
C8 C 0.4044(2) 0.1569(2) 0.4358(2) 0.0485(9) Uani 1 1 d . . .
C9 C 0.4775(3) 0.1100(4) 0.4142(3) 0.0852(17) Uani 1 1 d . A .
H9A H 0.4591 0.0521 0.399 0.128 Uiso 1 1 calc R . .
H9B H 0.5276 0.108 0.4565 0.128 Uiso 1 1 calc R . .
H9C H 0.4927 0.1396 0.3732 0.128 Uiso 1 1 calc R . .
C10 C 0.4309(4) 0.2479(3) 0.4589(3) 0.0851(17) Uani 1 1 d . A .
H10A H 0.3833 0.2769 0.4727 0.128 Uiso 1 1 calc R . .
H10B H 0.4453 0.2778 0.4176 0.128 Uiso 1 1 calc R . .
H10C H 0.4812 0.2471 0.501 0.128 Uiso 1 1 calc R . .
C11 C 0.3893(3) 0.1128(3) 0.5044(2) 0.0612(11) Uani 1 1 d . A .
H11A H 0.3426 0.1414 0.5202 0.092 Uiso 1 1 calc R . .
H11B H 0.442 0.1153 0.5442 0.092 Uiso 1 1 calc R . .
H11C H 0.3736 0.0535 0.4928 0.092 Uiso 1 1 calc R . .
C12 C 0.3810(2) 0.1867(2) 0.26886(19) 0.0407(8) Uani 1 1 d . A .
C13 C 0.3914(2) 0.2750(2) 0.2718(2) 0.0457(9) Uani 1 1 d . . .
H13 H 0.362 0.3074 0.3007 0.055 Uiso 1 1 calc R A .
C14 C 0.4435(3) 0.3163(2) 0.2335(2) 0.0484(9) Uani 1 1 d . A .
C15 C 0.4846(3) 0.2691(2) 0.1903(2) 0.0501(10) Uani 1 1 d . . .
H15 H 0.5195 0.2969 0.1633 0.06 Uiso 1 1 calc R A .
C16 C 0.4755(2) 0.1814(2) 0.1856(2) 0.0459(9) Uani 1 1 d . A .
C17 C 0.4235(3) 0.1415(2) 0.2243(2) 0.0474(9) Uani 1 1 d . . .
H17 H 0.4164 0.0818 0.2205 0.057 Uiso 1 1 calc R A .
C18 C 0.4536(3) 0.4112(3) 0.2381(3) 0.0713(13) Uani 1 1 d . . .
H18A H 0.4204 0.434 0.2712 0.107 Uiso 0.5 1 calc PR A .
H18B H 0.4324 0.4358 0.1889 0.107 Uiso 0.5 1 calc PR . .
H18C H 0.5144 0.4256 0.2571 0.107 Uiso 0.5 1 calc PR . .
H18D H 0.4911 0.4296 0.2069 0.107 Uiso 0.5 1 calc PR . .
H18E H 0.4791 0.4278 0.2893 0.107 Uiso 0.5 1 calc PR . .
H18F H 0.3971 0.4381 0.221 0.107 Uiso 0.5 1 calc PR . .
C19 C 0.5223(3) 0.1305(3) 0.1395(2) 0.0626(12) Uani 1 1 d . . .
H19A H 0.5559 0.1687 0.1161 0.094 Uiso 0.5 1 calc PR A .
H19B H 0.4805 0.0997 0.1013 0.094 Uiso 0.5 1 calc PR . .
H19C H 0.561 0.0901 0.171 0.094 Uiso 0.5 1 calc PR . .
H19D H 0.509 0.0703 0.1428 0.094 Uiso 0.5 1 calc PR . .
H19E H 0.5844 0.1393 0.1577 0.094 Uiso 0.5 1 calc PR . .
H19F H 0.5039 0.149 0.088 0.094 Uiso 0.5 1 calc PR . .
C20 C 0.2049(2) -0.0449(2) 0.3635(2) 0.0410(8) Uani 1 1 d . A .
C21 C 0.2522(2) -0.1205(2) 0.3382(2) 0.0451(9) Uani 1 1 d . . .
C22 C 0.2936(3) -0.0934(3) 0.2764(2) 0.0588(11) Uani 1 1 d . A .
H22A H 0.2495 -0.0701 0.2353 0.088 Uiso 1 1 calc R . .
H22B H 0.3204 -0.1427 0.2593 0.088 Uiso 1 1 calc R . .
H22C H 0.3375 -0.0503 0.2949 0.088 Uiso 1 1 calc R . .
C23 C 0.3239(3) -0.1561(3) 0.3999(2) 0.0614(11) Uani 1 1 d . A .
H23A H 0.3514 -0.2037 0.381 0.092 Uiso 1 1 calc R . .
H23B H 0.2999 -0.1757 0.4403 0.092 Uiso 1 1 calc R . .
H23C H 0.3667 -0.1118 0.418 0.092 Uiso 1 1 calc R . .
C24 C 0.1871(3) -0.1908(3) 0.3075(3) 0.0660(12) Uani 1 1 d . A .
H24A H 0.1409 -0.1678 0.2679 0.099 Uiso 1 1 calc R . .
H24B H 0.1628 -0.2127 0.347 0.099 Uiso 1 1 calc R . .
H24C H 0.2161 -0.2368 0.288 0.099 Uiso 1 1 calc R . .
C25 C 0.1994(2) -0.0968(2) 0.4852(2) 0.0430(9) Uani 1 1 d . A .
C26 C 0.2554(3) -0.0942(2) 0.5558(2) 0.0501(10) Uani 1 1 d . . .
H26 H 0.2995 -0.0526 0.5662 0.06 Uiso 1 1 calc R A .
C27 C 0.2485(3) -0.1506(3) 0.6105(2) 0.0552(10) Uani 1 1 d . A .
C28 C 0.1841(3) -0.2113(3) 0.5953(3) 0.0603(11) Uani 1 1 d . . .
H28 H 0.179 -0.2502 0.6328 0.072 Uiso 1 1 calc R A .
C29 C 0.1270(3) -0.2162(3) 0.5265(3) 0.0549(10) Uani 1 1 d . A .
C30 C 0.1346(2) -0.1583(2) 0.4728(2) 0.0493(9) Uani 1 1 d . . .
H30 H 0.0946 -0.1605 0.426 0.059 Uiso 1 1 calc R A .
C31 C 0.3113(4) -0.1464(3) 0.6851(3) 0.0805(15) Uani 1 1 d . . .
H31A H 0.3524 -0.1004 0.6854 0.121 Uiso 0.5 1 calc PR A .
H31B H 0.3422 -0.2002 0.6953 0.121 Uiso 0.5 1 calc PR . .
H31C H 0.28 -0.1357 0.723 0.121 Uiso 0.5 1 calc PR . .
H31D H 0.2973 -0.1905 0.7171 0.121 Uiso 0.5 1 calc PR . .
H31E H 0.3075 -0.0907 0.7072 0.121 Uiso 0.5 1 calc PR . .
H31F H 0.3698 -0.1552 0.6795 0.121 Uiso 0.5 1 calc PR . .
C32 C 0.0569(3) -0.2820(3) 0.5095(3) 0.0785(15) Uani 1 1 d . . .
H32A H 0.024 -0.2758 0.4582 0.118 Uiso 0.5 1 calc PR A .
H32B H 0.0186 -0.2743 0.5424 0.118 Uiso 0.5 1 calc PR . .
H32C H 0.0826 -0.3386 0.5167 0.118 Uiso 0.5 1 calc PR . .
H32D H 0.0594 -0.3167 0.5533 0.118 Uiso 0.5 1 calc PR . .
H32E H 0.0648 -0.3182 0.4691 0.118 Uiso 0.5 1 calc PR . .
H32F H 0.0008 -0.2538 0.4948 0.118 Uiso 0.5 1 calc PR . .
C33 C 0.2201(7) 0.1069(11) 0.6318(5) 0.063(4) Uiso 0.408(18) 1 d PD A 1
H33A H 0.2416 0.164 0.649 0.076 Uiso 0.408(18) 1 calc PR A 1
H33B H 0.2691 0.0669 0.6411 0.076 Uiso 0.408(18) 1 calc PR A 1
C34 C 0.1536(9) 0.0785(14) 0.6688(9) 0.102(6) Uiso 0.408(18) 1 d PD A 1
H34A H 0.1329 0.1281 0.692 0.122 Uiso 0.408(18) 1 calc PR A 1
H34B H 0.1799 0.0383 0.7086 0.122 Uiso 0.408(18) 1 calc PR A 1
C35 C 0.0789(10) 0.0369(13) 0.6183(8) 0.103(6) Uiso 0.408(18) 1 d PD A 1
H35A H 0.0835 -0.0256 0.6194 0.124 Uiso 0.408(18) 1 calc PR A 1
H35B H 0.0233 0.0547 0.6275 0.124 Uiso 0.408(18) 1 calc PR A 1
C36 C 0.0930(3) 0.0720(3) 0.5530(3) 0.0783(14) Uiso 0.408(18) 1 d PD A 1
H36A H 0.0491 0.1167 0.5364 0.094 Uiso 0.408(18) 1 calc PR A 1
H36B H 0.0812 0.0271 0.515 0.094 Uiso 0.408(18) 1 calc PR A 1
C37 C 0.1492(5) 0.0101(5) 0.0958(4) 0.120(2) Uiso 0.522(14) 1 d PD B 1
H37A H 0.1855 -0.0358 0.0839 0.144 Uiso 0.522(14) 1 calc PR B 1
H37B H 0.1104 -0.016 0.1233 0.144 Uiso 0.522(14) 1 calc PR B 1
C38 C 0.0980(9) 0.0414(9) 0.0291(7) 0.105(5) Uiso 0.522(14) 1 d PD B 1
H38A H 0.0449 0.0698 0.0345 0.126 Uiso 0.522(14) 1 calc PR B 1
H38B H 0.0846 -0.0016 -0.0106 0.126 Uiso 0.522(14) 1 calc PR B 1
C39 C 0.1677(7) 0.1021(11) 0.0219(6) 0.087(4) Uiso 0.522(14) 1 d PD B 1
H39A H 0.1417 0.1586 0.0087 0.104 Uiso 0.522(14) 1 calc PR B 1
H39B H 0.1919 0.083 -0.0192 0.104 Uiso 0.522(14) 1 calc PR B 1
C40 C 0.2418(6) 0.1108(7) 0.0922(5) 0.075(4) Uiso 0.522(14) 1 d PD B 1
H40A H 0.295 0.0826 0.0866 0.09 Uiso 0.522(14) 1 calc PR B 1
H40B H 0.2543 0.1709 0.1062 0.09 Uiso 0.522(14) 1 calc PR B 1
C33A C 0.2182(7) 0.1453(10) 0.6211(6) 0.098(4) Uiso 0.592(18) 1 d PD A 2
H33C H 0.23 0.2058 0.6139 0.117 Uiso 0.592(18) 1 calc PR A 2
H33D H 0.2736 0.1161 0.6414 0.117 Uiso 0.592(18) 1 calc PR A 2
C34A C 0.1623(7) 0.1367(10) 0.6715(7) 0.114(5) Uiso 0.592(18) 1 d PD A 2
H34C H 0.1949 0.1145 0.7197 0.137 Uiso 0.592(18) 1 calc PR A 2
H34D H 0.1374 0.1923 0.6794 0.137 Uiso 0.592(18) 1 calc PR A 2
C35A C 0.0963(8) 0.0790(8) 0.6372(5) 0.093(4) Uiso 0.592(18) 1 d PD A 2
H35C H 0.0401 0.0991 0.6437 0.111 Uiso 0.592(18) 1 calc PR A 2
H35D H 0.1079 0.0226 0.6607 0.111 Uiso 0.592(18) 1 calc PR A 2
C36A C 0.0930(3) 0.0720(3) 0.5530(3) 0.0783(14) Uiso 0.592(18) 1 d P A 2
H36C H 0.0884 0.0125 0.5359 0.094 Uiso 0.592(18) 1 calc PR A 2
H36D H 0.045 0.1054 0.5224 0.094 Uiso 0.592(18) 1 calc PR A 2
C37A C 0.1492(5) 0.0101(5) 0.0958(4) 0.120(2) Uiso 0.478(14) 1 d P B 2
H37C H 0.0942 0.0011 0.1098 0.144 Uiso 0.478(14) 1 calc PR B 2
H37D H 0.1774 -0.0451 0.0929 0.144 Uiso 0.478(14) 1 calc PR B 2
C38A C 0.1366(12) 0.0633(9) 0.0211(6) 0.091(4) Uiso 0.478(14) 1 d PD B 2
H38C H 0.1519 0.0277 -0.0172 0.109 Uiso 0.478(14) 1 calc PR B 2
H38D H 0.0755 0.0799 0.0034 0.109 Uiso 0.478(14) 1 calc PR B 2
C39A C 0.1926(11) 0.1424(11) 0.0336(8) 0.116(6) Uiso 0.478(14) 1 d PD B 2
H39C H 0.248 0.133 0.0205 0.14 Uiso 0.478(14) 1 calc PR B 2
H39D H 0.1628 0.1916 0.0059 0.14 Uiso 0.478(14) 1 calc PR B 2
C40A C 0.2043(12) 0.1524(9) 0.1133(8) 0.123(6) Uiso 0.478(14) 1 d PD B 2
H40C H 0.1572 0.1869 0.1238 0.147 Uiso 0.478(14) 1 calc PR B 2
H40D H 0.2597 0.1809 0.1353 0.147 Uiso 0.478(14) 1 calc PR B 2
C1S C 0.3301(6) 0.5851(6) 0.4979(5) 0.127(3) Uani 1 1 d . C 2
C2S C 0.2594(5) 0.6171(4) 0.4550(5) 0.101(2) Uani 1 1 d . C 2
H2S H 0.2349 0.6673 0.4691 0.121 Uiso 1 1 calc R C 2
C3S C 0.2219(9) 0.5781(10) 0.3905(7) 0.196(6) Uani 1 1 d . C 2
H3S H 0.1725 0.6037 0.3595 0.235 Uiso 1 1 calc R C 2
C4S C 0.2508(19) 0.5043(14) 0.3675(8) 0.287(16) Uani 1 1 d . C 2
H4S H 0.2224 0.4709 0.3264 0.344 Uiso 1 1 calc R C 2
C5S C 0.333(2) 0.4864(12) 0.4180(19) 0.32(2) Uani 1 1 d . C 2
H5S H 0.3699 0.4498 0.3991 0.389 Uiso 1 1 calc R C 2
C6S C 0.3606(13) 0.5088(12) 0.4750(12) 0.287(16) Uani 1 1 d . C 2
H6S H 0.4038 0.477 0.5079 0.344 Uiso 1 1 calc R C 2
C7S C 0.3722(8) 0.6225(11) 0.5653(7) 0.254(9) Uani 1 1 d . C 2
H7S1 H 0.3409 0.6735 0.5735 0.381 Uiso 0.5 1 calc PR C 2
H7S2 H 0.4309 0.638 0.5639 0.381 Uiso 0.5 1 calc PR C 2
H7S3 H 0.3742 0.5822 0.6055 0.381 Uiso 0.5 1 calc PR C 2
H7S4 H 0.4231 0.589 0.5885 0.381 Uiso 0.5 1 calc PR C 2
H7S5 H 0.3331 0.6245 0.598 0.381 Uiso 0.5 1 calc PR C 2
H7S6 H 0.3898 0.6802 0.5565 0.381 Uiso 0.5 1 calc PR C 2

loop_
_atom_site_aniso_label
_atom_site_aniso_U_11
_atom_site_aniso_U_22
_atom_site_aniso_U_33
_atom_site_aniso_U_23
_atom_site_aniso_U_13
_atom_site_aniso_U_12
Li1 0.057(4) 0.050(4) 0.048(4) -0.002(3) 0.017(3) -0.004(3)
Li2 0.068(4) 0.054(4) 0.044(4) -0.010(3) 0.016(3) -0.017(3)
O1 0.0635(18) 0.0689(19) 0.0537(17) -0.0065(14) 0.0229(14) -0.0059(15)
O2 0.105(3) 0.106(3) 0.0474(18) -0.0043(18) 0.0074(18) -0.042(2)
N1 0.0421(17) 0.0397(16) 0.0406(16) -0.0019(13) 0.0101(14) -0.0004(13)
N2 0.0411(16) 0.0435(17) 0.0411(16) -0.0022(14) 0.0086(13) -0.0006(14)
N3 0.0499(18) 0.0472(18) 0.0399(17) -0.0008(14) 0.0134(14) -0.0081(14)
N4 0.0509(18) 0.0414(17) 0.0396(16) -0.0003(13) 0.0146(14) -0.0001(14)
C1 0.047(2) 0.044(2) 0.043(2) 0.0040(16) 0.0162(17) 0.0015(17)
C2 0.043(2) 0.046(2) 0.043(2) 0.0014(16) 0.0088(16) 0.0006(17)
C3 0.046(2) 0.058(2) 0.059(3) 0.005(2) 0.0031(19) -0.0017(19)
C4 0.047(2) 0.074(3) 0.080(3) 0.004(3) 0.004(2) 0.010(2)
C5 0.061(3) 0.059(3) 0.087(3) 0.010(2) 0.008(2) 0.019(2)
C6 0.056(2) 0.046(2) 0.067(3) 0.0009(19) 0.014(2) 0.0083(19)
C7 0.052(2) 0.0320(18) 0.043(2) -0.0004(15) 0.0143(17) -0.0046(16)
C8 0.050(2) 0.054(2) 0.039(2) -0.0027(17) 0.0069(17) -0.0102(18)
C9 0.051(3) 0.143(5) 0.057(3) 0.004(3) 0.005(2) 0.022(3)
C10 0.100(4) 0.073(3) 0.065(3) 0.000(3) -0.011(3) -0.037(3)
C11 0.054(2) 0.076(3) 0.048(2) 0.008(2) 0.0028(19) -0.009(2)
C12 0.0409(19) 0.043(2) 0.0369(18) -0.0003(16) 0.0074(15) -0.0044(16)
C13 0.048(2) 0.047(2) 0.044(2) -0.0022(17) 0.0134(17) 0.0012(17)
C14 0.051(2) 0.042(2) 0.052(2) 0.0033(17) 0.0121(19) -0.0035(18)
C15 0.052(2) 0.053(2) 0.049(2) 0.0099(18) 0.0187(18) -0.0048(19)
C16 0.048(2) 0.049(2) 0.040(2) 0.0050(17) 0.0116(17) 0.0019(18)
C17 0.060(2) 0.0383(19) 0.045(2) 0.0016(16) 0.0148(18) -0.0048(18)
C18 0.088(3) 0.043(2) 0.089(3) 0.000(2) 0.034(3) -0.009(2)
C19 0.082(3) 0.055(3) 0.058(3) 0.004(2) 0.033(2) 0.002(2)
C20 0.0386(19) 0.0397(19) 0.044(2) -0.0045(16) 0.0085(16) -0.0073(16)
C21 0.047(2) 0.044(2) 0.046(2) -0.0051(17) 0.0146(17) -0.0014(17)
C22 0.067(3) 0.058(3) 0.058(3) -0.003(2) 0.026(2) 0.006(2)
C23 0.060(3) 0.066(3) 0.062(3) 0.000(2) 0.021(2) 0.019(2)
C24 0.070(3) 0.055(3) 0.079(3) -0.024(2) 0.029(2) -0.010(2)
C25 0.048(2) 0.0374(19) 0.048(2) 0.0015(16) 0.0199(17) 0.0058(16)
C26 0.059(2) 0.044(2) 0.048(2) 0.0052(17) 0.0172(19) -0.0001(18)
C27 0.068(3) 0.052(2) 0.048(2) 0.0068(19) 0.020(2) 0.000(2)
C28 0.075(3) 0.052(2) 0.062(3) 0.016(2) 0.031(2) 0.004(2)
C29 0.054(2) 0.048(2) 0.071(3) 0.003(2) 0.031(2) -0.0033(19)
C30 0.046(2) 0.046(2) 0.058(2) 0.0007(18) 0.0170(18) 0.0043(18)
C31 0.105(4) 0.081(3) 0.052(3) 0.020(2) 0.013(3) -0.008(3)
C32 0.076(3) 0.061(3) 0.106(4) 0.008(3) 0.037(3) -0.013(3)
C1S 0.106(6) 0.160(7) 0.139(7) 0.055(6) 0.073(6) 0.010(6)
C2S 0.105(5) 0.078(4) 0.129(6) 0.039(4) 0.047(5) 0.030(4)
C3S 0.249(13) 0.201(12) 0.123(9) 0.079(9) 0.017(9) -0.044(12)
C4S 0.54(4) 0.24(2) 0.139(11) -0.096(13) 0.180(18) -0.16(2)
C5S 0.52(4) 0.134(11) 0.49(4) 0.11(2) 0.46(4) 0.081(18)
C6S 0.34(2) 0.254(18) 0.39(3) 0.25(2) 0.33(2) 0.223(17)
C7S 0.169(10) 0.43(2) 0.157(10) 0.005(12) 0.027(8) -0.170(13)

loop_
_atom_type_symbol
_atom_type_description
_atom_type_scat_dispersion_real
_atom_type_scat_dispersion_imag
_atom_type_scat_source
C C 0.0033 0.0016 'International Tables Vol C Tables 4.2.6.8 and 6.1.1.4'
H H 0 0 'International Tables Vol C Tables 4.2.6.8 and 6.1.1.4'
Li Li -0.0003 0.0001 'International Tables Vol C Tables 4.2.6.8 and 6.1.1.4'
N N 0.0061 0.0033 'International Tables Vol C Tables 4.2.6.8 and 6.1.1.4'
O O 0.0106 0.006 'International Tables Vol C Tables 4.2.6.8 and 6.1.1.4'

loop_
_geom_angle_atom_site_label_1
_geom_angle_atom_site_label_2
_geom_angle_atom_site_label_3
_geom_angle
_geom_angle_site_symmetry_1
_geom_angle_site_symmetry_3
_geom_angle_publ_flag
O1 Li1 N4 113.4(3) . . ?
O1 Li1 N1 130.5(4) . . ?
N4 Li1 N1 109.7(3) . . ?
O2 Li2 N3 120.0(4) . . ?
O2 Li2 N2 123.0(4) . . ?
N3 Li2 N2 112.0(3) . . ?
C33A O1 C36 114.5(6) . . ?
C36 O1 C33 102.9(6) . . ?
C33A O1 Li1 125.3(5) . . ?
C36 O1 Li1 119.0(3) . . ?
C33 O1 Li1 125.4(5) . . ?
C37 O2 C40 100.2(5) . . ?
C37 O2 C40A 113.6(7) . . ?
C37 O2 Li2 128.3(4) . . ?
C40 O2 Li2 128.9(5) . . ?
C40A O2 Li2 114.1(7) . . ?
C7 N1 C1 117.8(3) . . ?
C7 N1 Li1 123.9(3) . . ?
C1 N1 Li1 106.5(3) . . ?
C20 N2 C2 118.0(3) . . ?
C20 N2 Li2 122.2(3) . . ?
C2 N2 Li2 105.9(3) . . ?
C7 N3 C12 124.0(3) . . ?
C7 N3 Li2 114.0(3) . . ?
C12 N3 Li2 121.8(3) . . ?
C20 N4 C25 125.7(3) . . ?
C20 N4 Li1 116.1(3) . . ?
C25 N4 Li1 117.5(3) . . ?
N1 C1 C6 110.3(3) . . ?
N1 C1 C2 111.0(3) . . ?
C6 C1 C2 109.5(3) . . ?
N1 C1 H1 108.7 . . ?
C6 C1 H1 108.7 . . ?
C2 C1 H1 108.7 . . ?
N2 C2 C3 110.9(3) . . ?
N2 C2 C1 111.2(3) . . ?
C3 C2 C1 109.3(3) . . ?
N2 C2 H2 108.5 . . ?
C3 C2 H2 108.5 . . ?
C1 C2 H2 108.5 . . ?
C2 C3 C4 110.8(3) . . ?
C2 C3 H3A 109.5 . . ?
C4 C3 H3A 109.5 . . ?
C2 C3 H3B 109.5 . . ?
C4 C3 H3B 109.5 . . ?
H3A C3 H3B 108.1 . . ?
C5 C4 C3 110.5(4) . . ?
C5 C4 H4A 109.6 . . ?
C3 C4 H4A 109.6 . . ?
C5 C4 H4B 109.6 . . ?
C3 C4 H4B 109.6 . . ?
H4A C4 H4B 108.1 . . ?
C4 C5 C6 111.1(4) . . ?
C4 C5 H5A 109.4 . . ?
C6 C5 H5A 109.4 . . ?
C4 C5 H5B 109.4 . . ?
C6 C5 H5B 109.4 . . ?
H5A C5 H5B 108 . . ?
C5 C6 C1 111.5(4) . . ?
C5 C6 H6A 109.3 . . ?
C1 C6 H6A 109.3 . . ?
C5 C6 H6B 109.3 . . ?
C1 C6 H6B 109.3 . . ?
H6A C6 H6B 108 . . ?
N1 C7 N3 123.2(3) . . ?
N1 C7 C8 115.4(3) . . ?
N3 C7 C8 121.1(3) . . ?
C9 C8 C10 110.6(4) . . ?
C9 C8 C11 107.0(4) . . ?
C10 C8 C11 106.3(4) . . ?
C9 C8 C7 112.0(3) . . ?
C10 C8 C7 110.6(3) . . ?
C11 C8 C7 110.0(3) . . ?
C8 C9 H9A 109.5 . . ?
C8 C9 H9B 109.5 . . ?
H9A C9 H9B 109.5 . . ?
C8 C9 H9C 109.5 . . ?
H9A C9 H9C 109.5 . . ?
H9B C9 H9C 109.5 . . ?
C8 C10 H10A 109.5 . . ?
C8 C10 H10B 109.5 . . ?
H10A C10 H10B 109.5 . . ?
C8 C10 H10C 109.5 . . ?
H10A C10 H10C 109.5 . . ?
H10B C10 H10C 109.5 . . ?
C8 C11 H11A 109.5 . . ?
C8 C11 H11B 109.5 . . ?
H11A C11 H11B 109.5 . . ?
C8 C11 H11C 109.5 . . ?
H11A C11 H11C 109.5 . . ?
H11B C11 H11C 109.5 . . ?
N3 C12 C17 120.2(3) . . ?
N3 C12 C13 121.9(3) . . ?
C17 C12 C13 117.4(3) . . ?
C14 C13 C12 121.7(4) . . ?
C14 C13 H13 119.1 . . ?
C12 C13 H13 119.1 . . ?
C15 C14 C13 118.9(3) . . ?
C15 C14 C18 120.6(4) . . ?
C13 C14 C18 120.5(4) . . ?
C14 C15 C16 121.1(4) . . ?
C14 C15 H15 119.5 . . ?
C16 C15 H15 119.5 . . ?
C17 C16 C15 119.0(4) . . ?
C17 C16 C19 120.5(4) . . ?
C15 C16 C19 120.5(4) . . ?
C16 C17 C12 121.8(4) . . ?
C16 C17 H17 119.1 . . ?
C12 C17 H17 119.1 . . ?
C14 C18 H18A 109.5 . . ?
C14 C18 H18B 109.5 . . ?
H18A C18 H18B 109.5 . . ?
C14 C18 H18C 109.5 . . ?
H18A C18 H18C 109.5 . . ?
H18B C18 H18C 109.5 . . ?
C14 C18 H18D 109.5 . . ?
H18A C18 H18D 141.1 . . ?
H18B C18 H18D 56.3 . . ?
H18C C18 H18D 56.3 . . ?
C14 C18 H18E 109.5 . . ?
H18A C18 H18E 56.3 . . ?
H18B C18 H18E 141.1 . . ?
H18C C18 H18E 56.3 . . ?
H18D C18 H18E 109.5 . . ?
C14 C18 H18F 109.5 . . ?
H18A C18 H18F 56.3 . . ?
H18B C18 H18F 56.3 . . ?
H18C C18 H18F 141.1 . . ?
H18D C18 H18F 109.5 . . ?
H18E C18 H18F 109.5 . . ?
C16 C19 H19A 109.5 . . ?
C16 C19 H19B 109.5 . . ?
H19A C19 H19B 109.5 . . ?
C16 C19 H19C 109.5 . . ?
H19A C19 H19C 109.5 . . ?
H19B C19 H19C 109.5 . . ?
C16 C19 H19D 109.5 . . ?
H19A C19 H19D 141.1 . . ?
H19B C19 H19D 56.3 . . ?
H19C C19 H19D 56.3 . . ?
C16 C19 H19E 109.5 . . ?
H19A C19 H19E 56.3 . . ?
H19B C19 H19E 141.1 . . ?
H19C C19 H19E 56.3 . . ?
H19D C19 H19E 109.5 . . ?
C16 C19 H19F 109.5 . . ?
H19A C19 H19F 56.3 . . ?
H19B C19 H19F 56.3 . . ?
H19C C19 H19F 141.1 . . ?
H19D C19 H19F 109.5 . . ?
H19E C19 H19F 109.5 . . ?
N2 C20 N4 122.7(3) . . ?
N2 C20 C21 114.7(3) . . ?
N4 C20 C21 122.4(3) . . ?
C23 C21 C22 106.7(3) . . ?
C23 C21 C24 109.5(4) . . ?
C22 C21 C24 107.5(3) . . ?
C23 C21 C20 112.9(3) . . ?
C22 C21 C20 110.7(3) . . ?
C24 C21 C20 109.4(3) . . ?
C21 C22 H22A 109.5 . . ?
C21 C22 H22B 109.5 . . ?
H22A C22 H22B 109.5 . . ?
C21 C22 H22C 109.5 . . ?
H22A C22 H22C 109.5 . . ?
H22B C22 H22C 109.5 . . ?
C21 C23 H23A 109.5 . . ?
C21 C23 H23B 109.5 . . ?
H23A C23 H23B 109.5 . . ?
C21 C23 H23C 109.5 . . ?
H23A C23 H23C 109.5 . . ?
H23B C23 H23C 109.5 . . ?
C21 C24 H24A 109.5 . . ?
C21 C24 H24B 109.5 . . ?
H24A C24 H24B 109.5 . . ?
C21 C24 H24C 109.5 . . ?
H24A C24 H24C 109.5 . . ?
H24B C24 H24C 109.5 . . ?
N4 C25 C30 123.2(3) . . ?
N4 C25 C26 119.4(3) . . ?
C30 C25 C26 117.0(3) . . ?
C27 C26 C25 122.0(4) . . ?
C27 C26 H26 119 . . ?
C25 C26 H26 119 . . ?
C26 C27 C28 119.0(4) . . ?
C26 C27 C31 120.0(4) . . ?
C28 C27 C31 120.9(4) . . ?
C29 C28 C27 121.2(4) . . ?
C29 C28 H28 119.4 . . ?
C27 C28 H28 119.4 . . ?
C28 C29 C30 118.7(4) . . ?
C28 C29 C32 121.6(4) . . ?
C30 C29 C32 119.7(4) . . ?
C29 C30 C25 122.1(4) . . ?
C29 C30 H30 118.9 . . ?
C25 C30 H30 118.9 . . ?
C27 C31 H31A 109.5 . . ?
C27 C31 H31B 109.5 . . ?
H31A C31 H31B 109.5 . . ?
C27 C31 H31C 109.5 . . ?
H31A C31 H31C 109.5 . . ?
H31B C31 H31C 109.5 . . ?
C27 C31 H31D 109.5 . . ?
H31A C31 H31D 141.1 . . ?
H31B C31 H31D 56.3 . . ?
H31C C31 H31D 56.3 . . ?
C27 C31 H31E 109.5 . . ?
H31A C31 H31E 56.3 . . ?
H31B C31 H31E 141.1 . . ?
H31C C31 H31E 56.3 . . ?
H31D C31 H31E 109.5 . . ?
C27 C31 H31F 109.5 . . ?
H31A C31 H31F 56.3 . . ?
H31B C31 H31F 56.3 . . ?
H31C C31 H31F 141.1 . . ?
H31D C31 H31F 109.5 . . ?
H31E C31 H31F 109.5 . . ?
C29 C32 H32A 109.5 . . ?
C29 C32 H32B 109.5 . . ?
H32A C32 H32B 109.5 . . ?
C29 C32 H32C 109.5 . . ?
H32A C32 H32C 109.5 . . ?
H32B C32 H32C 109.5 . . ?
C29 C32 H32D 109.5 . . ?
H32A C32 H32D 141.1 . . ?
H32B C32 H32D 56.3 . . ?
H32C C32 H32D 56.3 . . ?
C29 C32 H32E 109.5 . . ?
H32A C32 H32E 56.3 . . ?
H32B C32 H32E 141.1 . . ?
H32C C32 H32E 56.3 . . ?
H32D C32 H32E 109.5 . . ?
C29 C32 H32F 109.5 . . ?
H32A C32 H32F 56.3 . . ?
H32B C32 H32F 56.3 . . ?
H32C C32 H32F 141.1 . . ?
H32D C32 H32F 109.5 . . ?
H32E C32 H32F 109.5 . . ?
O1 C33 C34 103.8(9) . . ?
O1 C33 H33A 111 . . ?
C34 C33 H33A 111 . . ?
O1 C33 H33B 111 . . ?
C34 C33 H33B 111 . . ?
H33A C33 H33B 109 . . ?
C33 C34 C35 113.5(12) . . ?
C33 C34 H34A 108.9 . . ?
C35 C34 H34A 108.9 . . ?
C33 C34 H34B 108.9 . . ?
C35 C34 H34B 108.9 . . ?
H34A C34 H34B 107.7 . . ?
C36 C35 C34 95.9(11) . . ?
C36 C35 H35A 112.6 . . ?
C34 C35 H35A 112.6 . . ?
C36 C35 H35B 112.6 . . ?
C34 C35 H35B 112.6 . . ?
H35A C35 H35B 110.1 . . ?
C35 C36 O1 119.8(8) . . ?
C35 C36 H36A 107.4 . . ?
O1 C36 H36A 107.4 . . ?
C35 C36 H36B 107.4 . . ?
O1 C36 H36B 107.4 . . ?
H36A C36 H36B 106.9 . . ?
C38 C37 O2 118.5(8) . . ?
C38 C37 H37A 107.7 . . ?
O2 C37 H37A 107.7 . . ?
C38 C37 H37B 107.7 . . ?
O2 C37 H37B 107.7 . . ?
H37A C37 H37B 107.1 . . ?
C37 C38 C39 91.1(9) . . ?
C37 C38 H38A 113.4 . . ?
C39 C38 H38A 113.4 . . ?
C37 C38 H38B 113.4 . . ?
C39 C38 H38B 113.4 . . ?
H38A C38 H38B 110.7 . . ?
C38 C39 C40 114.4(9) . . ?
C38 C39 H39A 108.7 . . ?
C40 C39 H39A 108.7 . . ?
C38 C39 H39B 108.7 . . ?
C40 C39 H39B 108.7 . . ?
H39A C39 H39B 107.6 . . ?
O2 C40 C39 99.3(8) . . ?
O2 C40 H40A 111.9 . . ?
C39 C40 H40A 111.9 . . ?
O2 C40 H40B 111.9 . . ?
C39 C40 H40B 111.9 . . ?
H40A C40 H40B 109.6 . . ?
O1 C33A C34A 107.3(8) . . ?
O1 C33A H33C 110.2 . . ?
C34A C33A H33C 110.2 . . ?
O1 C33A H33D 110.2 . . ?
C34A C33A H33D 110.2 . . ?
H33C C33A H33D 108.5 . . ?
C35A C34A C33A 106.0(10) . . ?
C35A C34A H34C 110.5 . . ?
C33A C34A H34C 110.5 . . ?
C35A C34A H34D 110.5 . . ?
C33A C34A H34D 110.5 . . ?
H34C C34A H34D 108.7 . . ?
C34A C35A H35C 109.8 . . ?
C34A C35A H35D 109.8 . . ?
H35C C35A H35D 108.2 . . ?
C39A C38A H38C 109.5 . . ?
C39A C38A H38D 109.5 . . ?
H38C C38A H38D 108.1 . . ?
C40A C39A C38A 99.7(11) . . ?
C40A C39A H39C 111.8 . . ?
C38A C39A H39C 111.8 . . ?
C40A C39A H39D 111.8 . . ?
C38A C39A H39D 111.8 . . ?
H39C C39A H39D 109.6 . . ?
C39A C40A O2 106.6(11) . . ?
C39A C40A H40C 110.4 . . ?
O2 C40A H40C 110.4 . . ?
C39A C40A H40D 110.4 . . ?
O2 C40A H40D 110.4 . . ?
H40C C40A H40D 108.6 . . ?
C2S C1S C6S 117.0(13) . . ?
C2S C1S C7S 122.5(11) . . ?
C6S C1S C7S 120.5(14) . . ?
C1S C2S C3S 119.6(10) . . ?
C1S C2S H2S 120.2 . . ?
C3S C2S H2S 120.2 . . ?
C2S C3S C4S 124.0(15) . . ?
C2S C3S H3S 118 . . ?
C4S C3S H3S 118 . . ?
C3S C4S C5S 106.7(15) . . ?
C3S C4S H4S 126.7 . . ?
C5S C4S H4S 126.7 . . ?
C6S C5S C4S 130(2) . . ?
C6S C5S H5S 115 . . ?
C4S C5S H5S 115 . . ?
C5S C6S C1S 119(2) . . ?
C5S C6S H6S 120.5 . . ?
C1S C6S H6S 120.5 . . ?
C1S C7S H7S1 109.5 . . ?
C1S C7S H7S2 109.5 . . ?
H7S1 C7S H7S2 109.5 . . ?
C1S C7S H7S3 109.5 . . ?
H7S1 C7S H7S3 109.5 . . ?
H7S2 C7S H7S3 109.5 . . ?
C1S C7S H7S4 109.5 . . ?
H7S1 C7S H7S4 141.1 . . ?
H7S2 C7S H7S4 56.3 . . ?
H7S3 C7S H7S4 56.3 . . ?
C1S C7S H7S5 109.5 . . ?
H7S1 C7S H7S5 56.3 . . ?
H7S2 C7S H7S5 141.1 . . ?
H7S3 C7S H7S5 56.3 . . ?
H7S4 C7S H7S5 109.5 . . ?
C1S C7S H7S6 109.5 . . ?
H7S1 C7S H7S6 56.3 . . ?
H7S2 C7S H7S6 56.3 . . ?
H7S3 C7S H7S6 141.1 . . ?
H7S4 C7S H7S6 109.5 . . ?
H7S5 C7S H7S6 109.5 . . ?

loop_
_geom_bond_atom_site_label_1
_geom_bond_atom_site_label_2
_geom_bond_distance
_geom_bond_site_symmetry_2
_geom_bond_publ_flag
Li1 O1 1.929(7) . ?
Li1 N4 1.966(7) . ?
Li1 N1 1.972(7) . ?
Li2 O2 1.895(7) . ?
Li2 N3 1.953(7) . ?
Li2 N2 1.986(7) . ?
O1 C33A 1.417(9) . ?
O1 C36 1.433(6) . ?
O1 C33 1.471(10) . ?
O2 C37 1.410(7) . ?
O2 C40 1.444(9) . ?
O2 C40A 1.467(12) . ?
N1 C7 1.305(5) . ?
N1 C1 1.459(4) . ?
N2 C20 1.320(4) . ?
N2 C2 1.461(5) . ?
N3 C7 1.363(5) . ?
N3 C12 1.393(5) . ?
N4 C20 1.349(5) . ?
N4 C25 1.396(5) . ?
C1 C6 1.527(5) . ?
C1 C2 1.548(5) . ?
C1 H1 1 . ?
C2 C3 1.522(5) . ?
C2 H2 1 . ?
C3 C4 1.534(6) . ?
C3 H3A 0.99 . ?
C3 H3B 0.99 . ?
C4 C5 1.525(7) . ?
C4 H4A 0.99 . ?
C4 H4B 0.99 . ?
C5 C6 1.526(6) . ?
C5 H5A 0.99 . ?
C5 H5B 0.99 . ?
C6 H6A 0.99 . ?
C6 H6B 0.99 . ?
C7 C8 1.554(5) . ?
C8 C9 1.525(6) . ?
C8 C10 1.529(6) . ?
C8 C11 1.531(6) . ?
C9 H9A 0.98 . ?
C9 H9B 0.98 . ?
C9 H9C 0.98 . ?
C10 H10A 0.98 . ?
C10 H10B 0.98 . ?
C10 H10C 0.98 . ?
C11 H11A 0.98 . ?
C11 H11B 0.98 . ?
C11 H11C 0.98 . ?
C12 C17 1.396(5) . ?
C12 C13 1.403(5) . ?
C13 C14 1.390(5) . ?
C13 H13 0.95 . ?
C14 C15 1.381(6) . ?
C14 C18 1.508(6) . ?
C15 C16 1.393(5) . ?
C15 H15 0.95 . ?
C16 C17 1.385(5) . ?
C16 C19 1.507(6) . ?
C17 H17 0.95 . ?
C18 H18A 0.98 . ?
C18 H18B 0.98 . ?
C18 H18C 0.98 . ?
C18 H18D 0.98 . ?
C18 H18E 0.98 . ?
C18 H18F 0.98 . ?
C19 H19A 0.98 . ?
C19 H19B 0.98 . ?
C19 H19C 0.98 . ?
C19 H19D 0.98 . ?
C19 H19E 0.98 . ?
C19 H19F 0.98 . ?
C20 C21 1.550(5) . ?
C21 C23 1.522(6) . ?
C21 C22 1.531(6) . ?
C21 C24 1.535(6) . ?
C22 H22A 0.98 . ?
C22 H22B 0.98 . ?
C22 H22C 0.98 . ?
C23 H23A 0.98 . ?
C23 H23B 0.98 . ?
C23 H23C 0.98 . ?
C24 H24A 0.98 . ?
C24 H24B 0.98 . ?
C24 H24C 0.98 . ?
C25 C30 1.400(5) . ?
C25 C26 1.403(5) . ?
C26 C27 1.382(5) . ?
C26 H26 0.95 . ?
C27 C28 1.387(6) . ?
C27 C31 1.508(6) . ?
C28 C29 1.387(6) . ?
C28 H28 0.95 . ?
C29 C30 1.387(6) . ?
C29 C32 1.506(6) . ?
C30 H30 0.95 . ?
C31 H31A 0.98 . ?
C31 H31B 0.98 . ?
C31 H31C 0.98 . ?
C31 H31D 0.98 . ?
C31 H31E 0.98 . ?
C31 H31F 0.98 . ?
C32 H32A 0.98 . ?
C32 H32B 0.98 . ?
C32 H32C 0.98 . ?
C32 H32D 0.98 . ?
C32 H32E 0.98 . ?
C32 H32F 0.98 . ?
C33 C34 1.478(13) . ?
C33 H33A 0.99 . ?
C33 H33B 0.99 . ?
C34 C35 1.484(14) . ?
C34 H34A 0.99 . ?
C34 H34B 0.99 . ?
C35 C36 1.410(12) . ?
C35 H35A 0.99 . ?
C35 H35B 0.99 . ?
C36 H36A 0.99 . ?
C36 H36B 0.99 . ?
C37 C38 1.405(11) . ?
C37 H37A 0.99 . ?
C37 H37B 0.99 . ?
C38 C39 1.503(13) . ?
C38 H38A 0.99 . ?
C38 H38B 0.99 . ?
C39 C40 1.547(11) . ?
C39 H39A 0.99 . ?
C39 H39B 0.99 . ?
C40 H40A 0.99 . ?
C40 H40B 0.99 . ?
C33A C34A 1.460(11) . ?
C33A H33C 0.99 . ?
C33A H33D 0.99 . ?
C34A C35A 1.425(12) . ?
C34A H34C 0.99 . ?
C34A H34D 0.99 . ?
C35A H35C 0.99 . ?
C35A H35D 0.99 . ?
C38A C39A 1.522(13) . ?
C38A H38C 0.99 . ?
C38A H38D 0.99 . ?
C39A C40A 1.465(13) . ?
C39A H39C 0.99 . ?
C39A H39D 0.99 . ?
C40A H40C 0.99 . ?
C40A H40D 0.99 . ?
C1S C2S 1.319(10) . ?
C1S C6S 1.406(18) . ?
C1S C7S 1.407(13) . ?
C2S C3S 1.357(15) . ?
C2S H2S 0.95 . ?
C3S C4S 1.36(2) . ?
C3S H3S 0.95 . ?
C4S C5S 1.45(4) . ?
C4S H4S 0.95 . ?
C5S C6S 1.11(4) . ?
C5S H5S 0.95 . ?
C6S H6S 0.95 . ?
C7S H7S1 0.98 . ?
C7S H7S2 0.98 . ?
C7S H7S3 0.98 . ?
C7S H7S4 0.98 . ?
C7S H7S5 0.98 . ?
C7S H7S6 0.98 . ?
